data_7706762
loop_
_publ_author_name
'Smith, Danielle E.'
'Levason, William'
'Powell, James'
'Reid, Gillian'

_publ_section_title
;
 Synthesis, properties and structural features of molybdenum(v) oxide
 trichloride complexes with neutral chalcogenoether ligands.
;
_journal_issue 12
_journal_name_full 'Dalton transactions (Cambridge, England : 2003)'
_journal_page_first 4380
_journal_page_last 4389
_journal_paper_doi 10.1039/d1dt00038a
_journal_volume 50
_journal_year 2021
_chemical_formula_moiety 'C4 H12 Cl6 Mo2 O2 S2'
_chemical_formula_sum 'C4 H12 Cl6 Mo2 O2 S2'
_chemical_formula_weight 560.84
_chemical_name_systematic '[MoOCl2(SMe)2)(Cl)2]'
_chemical_properties_physical Air-sensitive,Moisture-sensitive,Hygroscopic
_space_group_crystal_system monoclinic
_space_group_IT_number 14
_space_group_name_Hall '-P 2ybc'
_space_group_name_H-M_alt 'P 1 21/c 1'
_atom_sites_solution_hydrogens geom
_atom_sites_solution_primary dual
_audit_creation_date 2020-05-04
_audit_creation_method
;
Olex2 1.3
(compiled Sep 10 2019 10:52:38 for OlexSys, GUI svn.r5938)
;
_audit_update_record
;
2020-12-16 deposited with the CCDC.	2021-02-26 downloaded from the CCDC.
;
_cell_angle_alpha 90
_cell_angle_beta 105.1720(10)
_cell_angle_gamma 90
_cell_formula_units_Z 2
_cell_length_a 7.81110(10)
_cell_length_b 9.50630(10)
_cell_length_c 11.2487(2)
_cell_measurement_reflns_used 18670
_cell_measurement_temperature 293(2)
_cell_measurement_theta_max 32.7760
_cell_measurement_theta_min 2.8270
_cell_volume 806.15(2)
_computing_cell_refinement 'CrysAlisPro 1.171.39.46 (Rigaku OD, 2018)'
_computing_data_collection 'CrysAlisPro 1.171.39.46 (Rigaku OD, 2018)'
_computing_data_reduction 'CrysAlisPro 1.171.39.46 (Rigaku OD, 2018)'
_computing_molecular_graphics 'Olex2 1.3 (Dolomanov et al., 2009)'
_computing_publication_material 'Olex2 1.3 (Dolomanov et al., 2009)'
_computing_structure_refinement 'ShelXL 2018/3 (Sheldrick, 2015)'
_computing_structure_solution 'SHELXT 2018/2 (Sheldrick, 2018)'
_diffrn_ambient_temperature 293(2)
_diffrn_detector 'CCD plate'
_diffrn_measured_fraction_theta_full 0.9955
_diffrn_measured_fraction_theta_max 0.8997
_diffrn_measurement_details
;
List of Runs (angles in degrees, time in seconds):

  # Type    Start    End  Width  t~exp~   \w     \q     \k     \f   Frames
#--------------------------------------------------------------------------
  1  \w    -98.00  22.00   0.50    0.50    --   -8.30 -60.00-150.00  240
  2  \w    -98.00  22.00   0.50    0.50    --   -8.30 -60.00 -30.00  240
  3  \w    -98.00  21.00   0.50    0.50    --   -8.30 -57.00  60.00  238
  4  \w    -98.00  81.00   0.50    0.50    --   -8.30   0.00-180.00  358
  5  \w    -39.00  32.00   0.50    0.50    --   -8.30  60.00  30.00  142
  6  \w    -39.00  81.00   0.50    0.50    --   -8.30  60.00 -90.00  240
;
_diffrn_measurement_device 'four-circle diffractometer'
_diffrn_measurement_device_type 'XtaLAB AFC12 (RCD3): Kappa single'
_diffrn_measurement_method '\w scans'
_diffrn_orient_matrix_type 'CrysAlisPro convention (1999,Acta A55,543-557)'
_diffrn_orient_matrix_UB_11 -0.0250907000
_diffrn_orient_matrix_UB_12 -0.0192916000
_diffrn_orient_matrix_UB_13 -0.0631257000
_diffrn_orient_matrix_UB_21 0.0900971000
_diffrn_orient_matrix_UB_22 0.0030738000
_diffrn_orient_matrix_UB_23 -0.0016747000
_diffrn_orient_matrix_UB_31 0.0105303000
_diffrn_orient_matrix_UB_32 -0.0719789000
_diffrn_orient_matrix_UB_33 0.0167839000
_diffrn_radiation_monochromator mirror
_diffrn_radiation_probe x-ray
_diffrn_radiation_type 'Mo K\a'
_diffrn_radiation_wavelength 0.71073
_diffrn_reflns_av_R_equivalents 0.0175
_diffrn_reflns_av_unetI/netI 0.0086
_diffrn_reflns_Laue_measured_fraction_full 0.992
_diffrn_reflns_Laue_measured_fraction_max 0.898
_diffrn_reflns_limit_h_max 11
_diffrn_reflns_limit_h_min -11
_diffrn_reflns_limit_k_max 13
_diffrn_reflns_limit_k_min -14
_diffrn_reflns_limit_l_max 16
_diffrn_reflns_limit_l_min -16
_diffrn_reflns_number 21532
_diffrn_reflns_point_group_measured_fraction_full 0.992
_diffrn_reflns_point_group_measured_fraction_max 0.898
_diffrn_reflns_theta_full 25.242
_diffrn_reflns_theta_max 32.807
_diffrn_reflns_theta_min 3.754
_diffrn_source 'Rotating-anode X-ray tube'
_diffrn_source_type 'Rigaku (Mo) X-ray Source'
_exptl_absorpt_coefficient_mu 2.791
_exptl_absorpt_correction_T_max 1.00000
_exptl_absorpt_correction_T_min 0.68702
_exptl_absorpt_correction_type multi-scan
_exptl_absorpt_process_details
;
CrysAlisPro 1.171.39.46 (Rigaku Oxford Diffraction, 2018)
Empirical absorption correction using spherical harmonics,
 implemented in SCALE3 ABSPACK scaling algorithm.
;
_exptl_crystal_colour 'dark green'
_exptl_crystal_colour_modifier dark
_exptl_crystal_colour_primary green
_exptl_crystal_density_diffrn 2.310
_exptl_crystal_description block
_exptl_crystal_F_000 540
_exptl_crystal_preparation 'Slow evporation from Toluene'
_exptl_crystal_recrystallization_method 'Slow evporation from Toluene'
_exptl_crystal_size_max 0.4
_exptl_crystal_size_mid 0.3
_exptl_crystal_size_min 0.3
_refine_diff_density_max 0.302
_refine_diff_density_min -0.483
_refine_diff_density_rms 0.064
_refine_ls_extinction_method none
_refine_ls_goodness_of_fit_ref 1.208
_refine_ls_hydrogen_treatment constr
_refine_ls_matrix_type full
_refine_ls_number_parameters 75
_refine_ls_number_reflns 2693
_refine_ls_number_restraints 0
_refine_ls_restrained_S_all 1.208
_refine_ls_R_factor_all 0.0122
_refine_ls_R_factor_gt 0.0119
_refine_ls_shift/su_max 0.001
_refine_ls_shift/su_mean 0.000
_refine_ls_structure_factor_coef Fsqd
_refine_ls_weighting_details 'w=1/[\s^2^(Fo^2^)+(0.0094P)^2^+0.3552P] where P=(Fo^2^+2Fc^2^)/3'
_refine_ls_weighting_scheme calc
_refine_ls_wR_factor_gt 0.0276
_refine_ls_wR_factor_ref 0.0277
_reflns_Friedel_coverage 0.000
_reflns_number_gt 2654
_reflns_number_total 2693
_reflns_threshold_expression 'I > 2\s(I)'
_cod_data_source_file d1dt00038a2.cif
_cod_data_source_block moocl3(sme2)2-1
_cod_depositor_comments 'Adding full bibliography for 7706761--7706769.cif.'
_cod_database_code 7706762
_shelx_shelxl_version_number 2018/3
_chemical_oxdiff_formula MoOCl3S2C4H12
_chemical_oxdiff_usercomment 'Dark Green Block'
_shelx_space_group_comment
;
The symmetry employed for this shelxl refinement is uniquely defined
by the following loop, which should always be used as a source of
symmetry information in preference to the above space-group names.
They are only intended as comments.
;
_shelx_estimated_absorpt_t_max 0.488
_shelx_estimated_absorpt_t_min 0.401
_reflns_odcompleteness_completeness 99.55
_reflns_odcompleteness_iscentric 1
_reflns_odcompleteness_theta 28.64
_olex2_refinement_description
;
1. Fixed Uiso
 At 1.5 times of:
  All C(H,H,H) groups
2.a Idealised Me refined as rotating group:
 C1(H1A,H1B,H1C), C2(H2A,H2B,H2C)
;
_olex2_submission_special_instructions 'No special instructions were received'
_oxdiff_exptl_absorpt_empirical_details
;
Empirical correction (ABSPACK) includes:
- Absorption correction using spherical harmonics
- Frame scaling
;
_oxdiff_exptl_absorpt_empirical_full_max 1.727
_oxdiff_exptl_absorpt_empirical_full_min 0.609

loop_
_space_group_symop_operation_xyz
'x, y, z'
'-x, y+1/2, -z+1/2'
'-x, -y, -z'
'x, -y-1/2, z-1/2'

loop_
_atom_site_label
_atom_site_type_symbol
_atom_site_fract_x
_atom_site_fract_y
_atom_site_fract_z
_atom_site_U_iso_or_equiv
_atom_site_adp_type
_atom_site_occupancy
_atom_site_site_symmetry_order
_atom_site_calc_flag
_atom_site_refinement_flags_posn
_atom_site_refinement_flags_adp
_atom_site_refinement_flags_occupancy
_atom_site_disorder_assembly
_atom_site_disorder_group
Mo1 Mo 0.34606(2) 0.33611(2) 0.42055(2) 0.00912(3) Uani 1 1 d . . . . .
Cl3 Cl 0.60493(3) 0.45648(2) 0.39763(2) 0.01101(4) Uani 1 1 d . . . . .
Cl2 Cl 0.52835(3) 0.19600(3) 0.57247(2) 0.01500(5) Uani 1 1 d . . . . .
S1 S 0.16212(3) 0.53611(3) 0.29896(2) 0.01150(5) Uani 1 1 d . . . . .
Cl1 Cl 0.10043(3) 0.29556(3) 0.49632(2) 0.01515(5) Uani 1 1 d . . . . .
O1 O 0.30874(10) 0.23253(8) 0.29858(7) 0.01566(14) Uani 1 1 d . . . . .
C1 C -0.04121(13) 0.45007(12) 0.21690(10) 0.01628(19) Uani 1 1 d . . . . .
H1A H -0.106090 0.510654 0.152464 0.024 Uiso 1 1 calc R U . . .
H1B H -0.111970 0.430155 0.272964 0.024 Uiso 1 1 calc R U . . .
H1C H -0.013397 0.363770 0.181742 0.024 Uiso 1 1 calc R U . . .
C2 C 0.26029(14) 0.56851(12) 0.17281(10) 0.01639(19) Uani 1 1 d . . . . .
H2A H 0.273063 0.481098 0.133261 0.025 Uiso 1 1 calc R U . . .
H2B H 0.374747 0.611105 0.203770 0.025 Uiso 1 1 calc R U . . .
H2C H 0.185206 0.630526 0.114399 0.025 Uiso 1 1 calc R U . . .

loop_
_atom_site_aniso_label
_atom_site_aniso_U_11
_atom_site_aniso_U_22
_atom_site_aniso_U_33
_atom_site_aniso_U_23
_atom_site_aniso_U_13
_atom_site_aniso_U_12
Mo1 0.00845(4) 0.00929(4) 0.00973(4) -0.00034(3) 0.00260(3) -0.00124(2)
Cl3 0.00970(9) 0.01275(10) 0.01183(9) -0.00174(7) 0.00504(7) -0.00163(7)
Cl2 0.01483(10) 0.01318(10) 0.01606(11) 0.00366(8) 0.00239(8) 0.00103(8)
S1 0.01041(9) 0.01189(10) 0.01227(10) -0.00065(8) 0.00311(8) 0.00078(8)
Cl1 0.01162(10) 0.01954(11) 0.01530(10) 0.00028(9) 0.00536(8) -0.00502(8)
O1 0.0171(3) 0.0154(3) 0.0143(3) -0.0026(3) 0.0038(3) -0.0015(3)
C1 0.0103(4) 0.0188(5) 0.0182(5) -0.0008(4) 0.0010(3) -0.0006(3)
C2 0.0147(4) 0.0204(5) 0.0150(4) 0.0053(4) 0.0055(3) 0.0025(4)

loop_
_atom_type_symbol
_atom_type_description
_atom_type_scat_dispersion_real
_atom_type_scat_dispersion_imag
_atom_type_scat_source
C C 0.0033 0.0016 'International Tables Vol C Tables 4.2.6.8 and 6.1.1.4'
H H 0.0000 0.0000 'International Tables Vol C Tables 4.2.6.8 and 6.1.1.4'
Cl Cl 0.1484 0.1585 'International Tables Vol C Tables 4.2.6.8 and 6.1.1.4'
Mo Mo -1.6832 0.6857 'International Tables Vol C Tables 4.2.6.8 and 6.1.1.4'
O O 0.0106 0.0060 'International Tables Vol C Tables 4.2.6.8 and 6.1.1.4'
S S 0.1246 0.1234 'International Tables Vol C Tables 4.2.6.8 and 6.1.1.4'

loop_
_geom_angle_atom_site_label_1
_geom_angle_atom_site_label_2
_geom_angle_atom_site_label_3
_geom_angle
_geom_angle_site_symmetry_1
_geom_angle_site_symmetry_3
_geom_angle_publ_flag
Cl3 Mo1 Cl3 77.520(8) . 3_666 ?
Cl3 Mo1 S1 87.659(8) . . ?
Cl2 Mo1 Cl3 88.911(9) . . ?
Cl2 Mo1 Cl3 85.774(8) . 3_666 ?
Cl2 Mo1 S1 165.215(9) . . ?
S1 Mo1 Cl3 79.443(8) . 3_666 ?
Cl1 Mo1 Cl3 156.780(9) . . ?
Cl1 Mo1 Cl3 79.451(8) . 3_666 ?
Cl1 Mo1 Cl2 92.340(9) . . ?
Cl1 Mo1 S1 85.253(9) . . ?
O1 Mo1 Cl3 171.64(3) . 3_666 ?
O1 Mo1 Cl3 99.54(3) . . ?
O1 Mo1 Cl2 102.08(3) . . ?
O1 Mo1 S1 92.67(3) . . ?
O1 Mo1 Cl1 102.85(3) . . ?
Mo1 Cl3 Mo1 102.479(8) . 3_666 ?
C1 S1 Mo1 103.43(4) . . ?
C2 S1 Mo1 104.63(4) . . ?
C2 S1 C1 99.94(5) . . ?
S1 C1 H1A 109.5 . . ?
S1 C1 H1B 109.5 . . ?
S1 C1 H1C 109.5 . . ?
H1A C1 H1B 109.5 . . ?
H1A C1 H1C 109.5 . . ?
H1B C1 H1C 109.5 . . ?
S1 C2 H2A 109.5 . . ?
S1 C2 H2B 109.5 . . ?
S1 C2 H2C 109.5 . . ?
H2A C2 H2B 109.5 . . ?
H2A C2 H2C 109.5 . . ?
H2B C2 H2C 109.5 . . ?

loop_
_geom_bond_atom_site_label_1
_geom_bond_atom_site_label_2
_geom_bond_distance
_geom_bond_site_symmetry_2
_geom_bond_publ_flag
Mo1 Cl3 2.7942(2) 3_666 ?
Mo1 Cl3 2.3953(2) . ?
Mo1 Cl2 2.3341(3) . ?
Mo1 S1 2.5537(3) . ?
Mo1 Cl1 2.3264(2) . ?
Mo1 O1 1.6515(8) . ?
S1 C1 1.8100(10) . ?
S1 C2 1.8071(11) . ?
C1 H1A 0.9600 . ?
C1 H1B 0.9600 . ?
C1 H1C 0.9600 . ?
C2 H2A 0.9600 . ?
C2 H2B 0.9600 . ?
C2 H2C 0.9600 . ?
